data_4308841
loop_
_publ_author_name
'Nathan D. Jones'
'Patric Meessen'
'Udo Losehand'
'Brian O. Patrick'
'Brian R. James'

_publ_section_title
;
Platinum(II) and Palladium(II) Complexes of Bisphosphine Ligands
Bearing o-N,N-Dimethylanilinyl Substituents: A Hint of Catalytic Olefin
Hydration
;
_journal_name_full 'Inorganic Chemistry'
_journal_page_first 3290
_journal_page_last 3298
_journal_paper_doi 10.1021/ic048639h
_journal_volume 44
_journal_year 2005
_chemical_formula_sum 'C36 H46 Cl3 F3 N4 O3 P2 Pd S'
_chemical_formula_weight 946.52
_chemical_name_systematic
;
 ?
;
_space_group_IT_number 2
_symmetry_cell_setting triclinic
_symmetry_space_group_name_Hall '-P 1'
_symmetry_space_group_name_H-M 'P -1'
_atom_sites_solution_hydrogens geom
_atom_sites_solution_primary direct
_atom_sites_solution_secondary difmap
_audit_creation_method SHELXL-97
_cell_angle_alpha 87.556(2)
_cell_angle_beta 86.209(2)
_cell_angle_gamma 70.624(2)
_cell_formula_units_Z 2
_cell_length_a 9.9087(9)
_cell_length_b 11.2071(4)
_cell_length_c 20.0765(10)
_cell_measurement_reflns_used 11113
_cell_measurement_temperature 173(2)
_cell_measurement_theta_max 28.74
_cell_measurement_theta_min 3.05
_cell_volume 2098.1(2)
_computing_structure_refinement 'SHELXL-97 (Sheldrick, 1997)'
_diffrn_ambient_temperature 173(2)
_diffrn_detector_area_resol_mean 11.76
_diffrn_measured_fraction_theta_full 0.776
_diffrn_measured_fraction_theta_max 0.776
_diffrn_measurement_device_type 'Rigaku/ADSC CCD'
_diffrn_measurement_method 'area detector'
_diffrn_radiation_monochromator graphite
_diffrn_radiation_source 'fine-focus sealed tube'
_diffrn_radiation_type MoK\a
_diffrn_radiation_wavelength 0.71069
_diffrn_reflns_av_R_equivalents 0.0400
_diffrn_reflns_av_sigmaI/netI 0.0689
_diffrn_reflns_limit_h_max 10
_diffrn_reflns_limit_h_min -12
_diffrn_reflns_limit_k_max 13
_diffrn_reflns_limit_k_min -15
_diffrn_reflns_limit_l_max 24
_diffrn_reflns_limit_l_min -25
_diffrn_reflns_number 8457
_diffrn_reflns_theta_full 28.74
_diffrn_reflns_theta_max 28.74
_diffrn_reflns_theta_min 3.05
_exptl_absorpt_coefficient_mu 0.812
_exptl_absorpt_correction_T_max 1.0000
_exptl_absorpt_correction_T_min 0.8095
_exptl_absorpt_correction_type multi-scan
_exptl_crystal_colour colourless
_exptl_crystal_density_diffrn 1.498
_exptl_crystal_density_method 'not measured'
_exptl_crystal_description platelet
_exptl_crystal_F_000 968
_exptl_crystal_size_max 0.30
_exptl_crystal_size_mid 0.25
_exptl_crystal_size_min 0.10
_refine_diff_density_max 0.835
_refine_diff_density_min -0.912
_refine_diff_density_rms 0.079
_refine_ls_extinction_method none
_refine_ls_goodness_of_fit_ref 1.055
_refine_ls_hydrogen_treatment mixed
_refine_ls_matrix_type full
_refine_ls_number_parameters 456
_refine_ls_number_reflns 8457
_refine_ls_number_restraints 0
_refine_ls_restrained_S_all 1.055
_refine_ls_R_factor_all 0.0522
_refine_ls_R_factor_gt 0.0379
_refine_ls_shift/su_max 0.007
_refine_ls_shift/su_mean 0.000
_refine_ls_structure_factor_coef Fsqd
_refine_ls_weighting_details 'calc w=1/[\s^2^(Fo^2^)+(0.0000P)^2^+1.8851P] where P=(Fo^2^+2Fc^2^)/3'
_refine_ls_weighting_scheme calc
_refine_ls_wR_factor_gt 0.0896
_refine_ls_wR_factor_ref 0.0959
_reflns_number_gt 6943
_reflns_number_total 8457
_reflns_threshold_expression >2sigma(I)
_cod_data_source_file ic048639hsi20040928_020825.cif
_cod_data_source_block bj344
_cod_database_code 4308841

loop_
_symmetry_equiv_pos_as_xyz
'x, y, z'
'-x, -y, -z'

loop_
_atom_site_label
_atom_site_type_symbol
_atom_site_fract_x
_atom_site_fract_y
_atom_site_fract_z
_atom_site_U_iso_or_equiv
_atom_site_adp_type
_atom_site_occupancy
_atom_site_symmetry_multiplicity
_atom_site_calc_flag
_atom_site_refinement_flags
_atom_site_disorder_assembly
_atom_site_disorder_group
Pd1 Pd 0.52916(2) 0.35091(2) 0.751677(11) 0.01642(7) Uani 1 1 d . A 1
Cl1 Cl 0.41275(9) 0.53189(7) 0.68685(4) 0.03086(18) Uani 1 1 d . A 1
Cl2 Cl 1.0056(2) -0.20934(16) 0.62505(10) 0.0986(5) Uani 1 1 d . B 1
Cl3 Cl 0.97463(17) -0.45861(16) 0.61665(9) 0.0896(5) Uani 1 1 d . B 1
S1 S 0.91459(8) -0.25756(8) 0.87199(4) 0.02595(17) Uani 1 1 d . C 1
P1 P 0.62886(7) 0.18366(7) 0.81355(4) 0.01528(15) Uani 1 1 d . A 1
P2 P 0.49157(8) 0.20921(7) 0.68585(4) 0.01657(15) Uani 1 1 d . A 1
F1 F 1.0806(4) -0.1596(4) 0.8016(2) 0.1227(18) Uani 1 1 d . C 1
F2 F 1.1761(2) -0.2599(3) 0.88892(13) 0.0572(7) Uani 1 1 d . C 1
F3 F 1.1558(3) -0.3604(4) 0.80504(15) 0.1080(15) Uani 1 1 d . C 1
O1 O 0.8647(3) -0.1447(3) 0.90956(16) 0.0507(8) Uani 1 1 d . C 1
O2 O 0.9436(3) -0.3711(3) 0.91182(16) 0.0563(8) Uani 1 1 d . C 1
O3 O 0.8404(3) -0.2530(3) 0.81227(14) 0.0445(7) Uani 1 1 d . C 1
N1 N 0.6312(3) 0.4489(2) 0.81375(12) 0.0211(5) Uani 1 1 d . A 1
N2 N 0.4044(3) 0.3105(2) 0.91966(13) 0.0229(5) Uani 1 1 d . A 1
N4 N 0.7443(3) 0.2175(3) 0.59779(14) 0.0302(6) Uani 1 1 d . A 1
C1 C 0.7381(3) 0.2351(3) 0.86597(14) 0.0197(6) Uani 1 1 d . A 1
C2 C 0.7240(3) 0.3634(3) 0.86223(14) 0.0203(6) Uani 1 1 d . A 1
C3 C 0.8007(3) 0.4094(3) 0.90472(16) 0.0280(7) Uani 1 1 d . A 1
H3 H 0.7915 0.4966 0.9031 0.034 Uiso 1 1 calc R A 1
C4 C 0.8896(4) 0.3282(4) 0.94899(17) 0.0325(8) Uani 1 1 d . A 1
H4 H 0.9417 0.3600 0.9776 0.039 Uiso 1 1 calc R A 1
C5 C 0.9041(3) 0.2010(4) 0.95249(17) 0.0319(8) Uani 1 1 d . A 1
H5 H 0.9659 0.1461 0.9833 0.038 Uiso 1 1 calc R A 1
C6 C 0.8285(3) 0.1536(3) 0.91108(16) 0.0251(7) Uani 1 1 d . A 1
H6 H 0.8380 0.0664 0.9133 0.030 Uiso 1 1 calc R A 1
C7 C 0.5200(4) 0.5548(3) 0.84790(17) 0.0323(8) Uani 1 1 d . A 1
H7A H 0.4622 0.5209 0.8799 0.048 Uiso 1 1 calc R A 1
H7B H 0.4582 0.6092 0.8148 0.048 Uiso 1 1 calc R A 1
H7C H 0.5661 0.6042 0.8716 0.048 Uiso 1 1 calc R A 1
C8 C 0.7213(4) 0.5019(3) 0.76619(18) 0.0350(8) Uani 1 1 d . A 1
H8A H 0.7633 0.5535 0.7907 0.053 Uiso 1 1 calc R A 1
H8B H 0.6614 0.5545 0.7319 0.053 Uiso 1 1 calc R A 1
H8C H 0.7980 0.4323 0.7449 0.053 Uiso 1 1 calc R A 1
C9 C 0.5181(3) 0.1100(3) 0.86330(14) 0.0169(5) Uani 1 1 d . A 1
C10 C 0.4123(3) 0.1824(3) 0.90876(15) 0.0217(6) Uani 1 1 d . A 1
C11 C 0.3192(4) 0.1285(3) 0.94243(19) 0.0357(8) Uani 1 1 d . A 1
H11 H 0.2481 0.1768 0.9738 0.043 Uiso 1 1 calc R A 1
C12 C 0.3288(4) 0.0059(4) 0.9309(2) 0.0437(10) Uani 1 1 d . A 1
H12 H 0.2626 -0.0291 0.9532 0.052 Uiso 1 1 calc R A 1
C13 C 0.4346(4) -0.0665(3) 0.88692(19) 0.0339(8) Uani 1 1 d . A 1
H13 H 0.4413 -0.1514 0.8794 0.041 Uiso 1 1 calc R A 1
C14 C 0.5302(3) -0.0160(3) 0.85400(15) 0.0223(6) Uani 1 1 d . A 1
H14 H 0.6045 -0.0670 0.8249 0.027 Uiso 1 1 calc R A 1
C15 C 0.2576(4) 0.3996(3) 0.92036(19) 0.0350(8) Uani 1 1 d . A 1
H15A H 0.2121 0.3893 0.8801 0.053 Uiso 1 1 calc R A 1
H15B H 0.2595 0.4863 0.9215 0.053 Uiso 1 1 calc R A 1
H15C H 0.2029 0.3826 0.9600 0.053 Uiso 1 1 calc R A 1
C16 C 0.4667(4) 0.3185(4) 0.98307(17) 0.0337(8) Uani 1 1 d . A 1
H16A H 0.4072 0.2997 1.0203 0.051 Uiso 1 1 calc R A 1
H16B H 0.4706 0.4040 0.9875 0.051 Uiso 1 1 calc R A 1
H16C H 0.5638 0.2572 0.9837 0.051 Uiso 1 1 calc R A 1
C17 C 0.7342(3) 0.0672(3) 0.75307(14) 0.0190(6) Uani 1 1 d . A 1
H17A H 0.8113 0.0950 0.7309 0.023 Uiso 1 1 calc R A 1
H17B H 0.7787 -0.0155 0.7757 0.023 Uiso 1 1 calc R A 1
C18 C 0.6320(3) 0.0555(3) 0.70154(14) 0.0195(6) Uani 1 1 d . A 1
H18A H 0.5863 -0.0072 0.7180 0.023 Uiso 1 1 calc R A 1
H18B H 0.6872 0.0247 0.6592 0.023 Uiso 1 1 calc R A 1
C19A C 0.3243(4) 0.1769(5) 0.7094(2) 0.0148(15) Uiso 0.545(12) 1 d PG A 1
C20A C 0.3016(5) 0.0673(5) 0.6910(2) 0.0223(15) Uiso 0.545(12) 1 d PG A 1
C21A C 0.1821(5) 0.0390(5) 0.7173(2) 0.0368(17) Uiso 0.545(12) 1 d PG A 1
H21A H 0.1665 -0.0360 0.7047 0.044 Uiso 0.545(12) 1 calc PR A 1
C22A C 0.0853(5) 0.1204(7) 0.7619(2) 0.0377(18) Uiso 0.545(12) 1 d PG A 1
H22A H 0.0037 0.1011 0.7799 0.045 Uiso 0.545(12) 1 calc PR A 1
C23A C 0.1081(4) 0.2301(6) 0.7804(2) 0.0326(17) Uiso 0.545(12) 1 d PG A 1
H23A H 0.0419 0.2858 0.8109 0.039 Uiso 0.545(12) 1 calc PR A 1
C24A C 0.2276(4) 0.2584(5) 0.7541(2) 0.0265(15) Uiso 0.545(12) 1 d PG A 1
H24A H 0.2431 0.3333 0.7667 0.032 Uiso 0.545(12) 1 calc PR A 1
N3A N 0.4007(7) -0.0147(6) 0.6419(4) 0.0265(16) Uiso 0.545(12) 1 d P A 1
C25A C 0.4461(10) -0.1455(7) 0.6673(4) 0.0386(19) Uiso 0.545(12) 1 d P A 1
H25A H 0.3684 -0.1805 0.6640 0.058 Uiso 0.545(12) 1 calc PR A 1
H25B H 0.4695 -0.1476 0.7141 0.058 Uiso 0.545(12) 1 calc PR A 1
H25C H 0.5309 -0.1960 0.6408 0.058 Uiso 0.545(12) 1 calc PR A 1
C26A C 0.3263(10) 0.0028(8) 0.5789(4) 0.0343(19) Uiso 0.545(12) 1 d P A 1
H26A H 0.2453 -0.0291 0.5850 0.052 Uiso 0.545(12) 1 calc PR A 1
H26B H 0.3932 -0.0439 0.5434 0.052 Uiso 0.545(12) 1 calc PR A 1
H26C H 0.2911 0.0930 0.5666 0.052 Uiso 0.545(12) 1 calc PR A 1
C27 C 0.4881(3) 0.2581(3) 0.59900(14) 0.0220(6) Uani 1 1 d . A 1
C28 C 0.6128(4) 0.2614(3) 0.56402(16) 0.0262(7) Uani 1 1 d . A 1
C29 C 0.6047(4) 0.3104(4) 0.49888(18) 0.0369(8) Uani 1 1 d . A 1
H29 H 0.6895 0.3111 0.4740 0.044 Uiso 1 1 calc R A 1
C30 C 0.4741(5) 0.3578(4) 0.47034(18) 0.0423(9) Uani 1 1 d . A 1
H30 H 0.4694 0.3918 0.4261 0.051 Uiso 1 1 calc R A 1
C31 C 0.3514(4) 0.3564(4) 0.50502(18) 0.0399(9) Uani 1 1 d . A 1
H31 H 0.2621 0.3891 0.4847 0.048 Uiso 1 1 calc R A 1
C32 C 0.3566(4) 0.3079(3) 0.56948(17) 0.0318(7) Uani 1 1 d . A 1
H32 H 0.2708 0.3082 0.5938 0.038 Uiso 1 1 calc R A 1
C33 C 0.8522(4) 0.1119(4) 0.5642(2) 0.0467(10) Uani 1 1 d . A 1
H33A H 0.8111 0.0454 0.5569 0.070 Uiso 1 1 calc R A 1
H33B H 0.9346 0.0780 0.5921 0.070 Uiso 1 1 calc R A 1
H33C H 0.8833 0.1414 0.5211 0.070 Uiso 1 1 calc R A 1
C34 C 0.8019(4) 0.3206(4) 0.6066(2) 0.0411(9) Uani 1 1 d . A 1
H34A H 0.8345 0.3469 0.5630 0.062 Uiso 1 1 calc R A 1
H34B H 0.8827 0.2911 0.6356 0.062 Uiso 1 1 calc R A 1
H34C H 0.7269 0.3925 0.6270 0.062 Uiso 1 1 calc R A 1
C35 C 1.0900(4) -0.2583(5) 0.8406(2) 0.0497(11) Uani 1 1 d . C 1
C36 C 1.0273(5) -0.3561(4) 0.6640(2) 0.0501(10) Uani 1 1 d . B 1
H36A H 0.9707 -0.3428 0.7072 0.060 Uiso 1 1 calc R B 1
H36B H 1.1294 -0.3966 0.6736 0.060 Uiso 1 1 calc R B 1
C19B C 0.3154(5) 0.2009(6) 0.7060(3) 0.024(2) Uiso 0.455(12) 1 d PG A 2
C20B C 0.2783(6) 0.0944(6) 0.6949(3) 0.027(2) Uiso 0.455(12) 1 d PG A 2
C21B C 0.1494(6) 0.0853(6) 0.7223(3) 0.0310(19) Uiso 0.455(12) 1 d PG A 2
H21B H 0.1241 0.0125 0.7147 0.037 Uiso 0.455(12) 1 calc PR A 2
C22B C 0.0576(5) 0.1826(7) 0.7607(3) 0.032(2) Uiso 0.455(12) 1 d PG A 2
H22B H -0.0304 0.1763 0.7794 0.039 Uiso 0.455(12) 1 calc PR A 2
C23B C 0.0947(5) 0.2890(7) 0.7718(3) 0.0287(19) Uiso 0.455(12) 1 d PG A 2
H23B H 0.0320 0.3555 0.7981 0.034 Uiso 0.455(12) 1 calc PR A 2
C24B C 0.2236(5) 0.2982(6) 0.7444(3) 0.0238(17) Uiso 0.455(12) 1 d PG A 2
H24B H 0.2489 0.3710 0.7520 0.029 Uiso 0.455(12) 1 calc PR A 2
N3B N 0.3735(10) -0.0077(9) 0.6574(5) 0.039(2) Uiso 0.455(12) 1 d P A 2
C25B C 0.3900(16) -0.1368(12) 0.6828(7) 0.061(3) Uiso 0.455(12) 1 d P A 2
H25D H 0.4037 -0.1418 0.7309 0.091 Uiso 0.455(12) 1 calc PR A 2
H25E H 0.4734 -0.1971 0.6598 0.091 Uiso 0.455(12) 1 calc PR A 2
H25F H 0.3038 -0.1573 0.6747 0.091 Uiso 0.455(12) 1 calc PR A 2
C26B C 0.3706(16) -0.0125(14) 0.5816(7) 0.058(4) Uiso 0.455(12) 1 d P A 2
H26D H 0.2932 -0.0431 0.5705 0.088 Uiso 0.455(12) 1 calc PR A 2
H26E H 0.4624 -0.0699 0.5636 0.088 Uiso 0.455(12) 1 calc PR A 2
H26F H 0.3542 0.0725 0.5621 0.088 Uiso 0.455(12) 1 calc PR A 2

loop_
_atom_site_aniso_label
_atom_site_aniso_U_11
_atom_site_aniso_U_22
_atom_site_aniso_U_33
_atom_site_aniso_U_23
_atom_site_aniso_U_13
_atom_site_aniso_U_12
Pd1 0.02386(12) 0.01186(11) 0.01352(12) -0.00074(8) 0.00040(7) -0.00609(8)
Cl1 0.0445(4) 0.0176(4) 0.0247(4) 0.0045(3) -0.0017(3) -0.0033(3)
Cl2 0.1197(13) 0.0628(10) 0.1074(13) 0.0259(9) 0.0063(11) -0.0281(9)
Cl3 0.0859(10) 0.0865(11) 0.1077(13) -0.0189(9) -0.0359(9) -0.0359(9)
S1 0.0290(4) 0.0217(4) 0.0285(4) -0.0003(3) -0.0017(3) -0.0102(3)
P1 0.0191(3) 0.0141(4) 0.0139(4) -0.0005(3) -0.0014(3) -0.0070(3)
P2 0.0207(3) 0.0168(4) 0.0127(4) -0.0016(3) -0.0002(3) -0.0068(3)
F1 0.073(2) 0.175(4) 0.125(3) 0.111(3) -0.012(2) -0.060(2)
F2 0.0342(12) 0.082(2) 0.0590(16) 0.0035(14) -0.0042(11) -0.0247(12)
F3 0.0516(16) 0.175(4) 0.0494(18) -0.045(2) 0.0016(13) 0.031(2)
O1 0.0419(15) 0.0447(17) 0.061(2) -0.0273(15) -0.0010(13) -0.0059(13)
O2 0.073(2) 0.0462(18) 0.066(2) 0.0255(15) -0.0250(16) -0.0407(16)
O3 0.0426(15) 0.0462(17) 0.0399(16) -0.0079(13) -0.0157(12) -0.0047(12)
N1 0.0305(13) 0.0166(13) 0.0193(13) -0.0046(10) 0.0014(10) -0.0120(10)
N2 0.0272(13) 0.0208(14) 0.0189(13) -0.0044(11) 0.0010(10) -0.0055(10)
N4 0.0343(15) 0.0284(16) 0.0281(15) -0.0024(12) 0.0082(11) -0.0122(12)
C1 0.0232(14) 0.0213(15) 0.0168(14) -0.0046(12) 0.0009(11) -0.0102(12)
C2 0.0229(14) 0.0248(16) 0.0150(14) -0.0046(12) 0.0011(11) -0.0101(12)
C3 0.0309(16) 0.0306(18) 0.0280(18) -0.0122(14) 0.0036(13) -0.0169(14)
C4 0.0277(16) 0.050(2) 0.0272(18) -0.0146(16) 0.0000(13) -0.0206(15)
C5 0.0257(16) 0.046(2) 0.0245(17) -0.0037(15) -0.0058(12) -0.0117(15)
C6 0.0237(15) 0.0281(17) 0.0234(16) -0.0023(13) -0.0032(12) -0.0077(13)
C7 0.0448(19) 0.0207(17) 0.0280(18) -0.0103(14) -0.0023(14) -0.0050(14)
C8 0.049(2) 0.034(2) 0.034(2) 0.0009(16) 0.0026(16) -0.0298(17)
C9 0.0199(13) 0.0177(14) 0.0150(14) 0.0024(11) -0.0028(10) -0.0086(11)
C10 0.0255(14) 0.0219(16) 0.0162(15) 0.0039(12) 0.0003(11) -0.0068(12)
C11 0.0362(18) 0.031(2) 0.036(2) 0.0002(16) 0.0147(15) -0.0100(15)
C12 0.045(2) 0.035(2) 0.052(3) 0.0083(18) 0.0172(18) -0.0196(17)
C13 0.0409(19) 0.0215(17) 0.041(2) 0.0072(15) 0.0023(15) -0.0148(15)
C14 0.0262(15) 0.0178(15) 0.0217(16) 0.0027(12) 0.0001(11) -0.0061(12)
C15 0.0321(17) 0.0289(19) 0.037(2) -0.0039(16) -0.0001(14) -0.0008(14)
C16 0.0386(18) 0.042(2) 0.0207(17) -0.0072(15) 0.0010(13) -0.0139(16)
C17 0.0198(13) 0.0176(15) 0.0187(15) -0.0024(12) -0.0003(10) -0.0048(11)
C18 0.0248(14) 0.0166(15) 0.0180(15) -0.0038(12) 0.0018(11) -0.0079(11)
C27 0.0335(16) 0.0190(15) 0.0126(14) -0.0031(12) -0.0004(11) -0.0070(12)
C28 0.0383(17) 0.0203(16) 0.0201(16) -0.0040(13) 0.0042(13) -0.0106(13)
C29 0.055(2) 0.034(2) 0.0225(18) -0.0002(15) 0.0081(15) -0.0172(17)
C30 0.078(3) 0.035(2) 0.0133(17) 0.0040(15) -0.0040(17) -0.018(2)
C31 0.057(2) 0.034(2) 0.028(2) 0.0051(16) -0.0151(17) -0.0109(18)
C32 0.0416(19) 0.0301(19) 0.0227(17) -0.0024(14) -0.0065(14) -0.0095(15)
C33 0.045(2) 0.041(2) 0.046(2) -0.0043(19) 0.0115(18) -0.0059(18)
C34 0.049(2) 0.043(2) 0.039(2) -0.0009(18) 0.0026(17) -0.0268(18)
C35 0.036(2) 0.075(3) 0.031(2) 0.011(2) 0.0038(16) -0.012(2)
C36 0.052(2) 0.054(3) 0.047(3) 0.003(2) -0.0069(19) -0.021(2)

loop_
_atom_type_symbol
_atom_type_description
_atom_type_scat_dispersion_real
_atom_type_scat_dispersion_imag
_atom_type_scat_source
C C 0.0033 0.0016 'International Tables Vol C Tables 4.2.6.8 and 6.1.1.4'
H H 0.0000 0.0000 'International Tables Vol C Tables 4.2.6.8 and 6.1.1.4'
N N 0.0061 0.0033 'International Tables Vol C Tables 4.2.6.8 and 6.1.1.4'
O O 0.0106 0.0060 'International Tables Vol C Tables 4.2.6.8 and 6.1.1.4'
Cl Cl 0.1484 0.1585 'International Tables Vol C Tables 4.2.6.8 and 6.1.1.4'
F F 0.0171 0.0103 'International Tables Vol C Tables 4.2.6.8 and 6.1.1.4'
P P 0.1023 0.0942 'International Tables Vol C Tables 4.2.6.8 and 6.1.1.4'
S S 0.1246 0.1234 'International Tables Vol C Tables 4.2.6.8 and 6.1.1.4'
Pd Pd -0.9988 1.0072 'International Tables Vol C Tables 4.2.6.8 and 6.1.1.4'

loop_
_geom_angle_atom_site_label_1
_geom_angle_atom_site_label_2
_geom_angle_atom_site_label_3
_geom_angle
_geom_angle_site_symmetry_1
_geom_angle_site_symmetry_3
_geom_angle_publ_flag
P1 Pd1 N1 85.90(7) . . ?
P1 Pd1 P2 83.17(3) . . ?
N1 Pd1 P2 162.82(7) . . ?
P1 Pd1 Cl1 177.77(3) . . ?
N1 Pd1 Cl1 94.83(7) . . ?
P2 Pd1 Cl1 96.59(3) . . ?
O1 S1 O2 114.0(2) . . ?
O1 S1 O3 114.65(17) . . ?
O2 S1 O3 116.40(17) . . ?
O1 S1 C35 102.1(2) . . ?
O2 S1 C35 103.8(2) . . ?
O3 S1 C35 103.37(18) . . ?
C1 P1 C9 110.48(13) . . ?
C1 P1 C17 112.80(13) . . ?
C9 P1 C17 106.68(13) . . ?
C1 P1 Pd1 103.51(10) . . ?
C9 P1 Pd1 119.90(9) . . ?
C17 P1 Pd1 103.45(10) . . ?
C27 P2 C19A 108.20(19) . . ?
C27 P2 C18 112.80(14) . . ?
C19A P2 C18 103.33(19) . . ?
C27 P2 Pd1 112.17(10) . . ?
C19A P2 Pd1 112.88(14) . . ?
C18 P2 Pd1 107.18(9) . . ?
C2 N1 C7 110.9(2) . . ?
C2 N1 C8 108.9(2) . . ?
C7 N1 C8 108.9(3) . . ?
C2 N1 Pd1 112.60(18) . . ?
C7 N1 Pd1 109.65(19) . . ?
C8 N1 Pd1 105.64(19) . . ?
C10 N2 C15 112.9(3) . . ?
C10 N2 C16 110.3(3) . . ?
C15 N2 C16 108.9(3) . . ?
C28 N4 C33 112.5(3) . . ?
C28 N4 C34 111.5(3) . . ?
C33 N4 C34 110.3(3) . . ?
C6 C1 C2 120.6(3) . . ?
C6 C1 P1 122.5(2) . . ?
C2 C1 P1 116.9(2) . . ?
C1 C2 C3 119.1(3) . . ?
C1 C2 N1 120.6(2) . . ?
C3 C2 N1 120.3(3) . . ?
C4 C3 C2 119.9(3) . . ?
C4 C3 H3 120.1 . . ?
C2 C3 H3 120.1 . . ?
C3 C4 C5 121.0(3) . . ?
C3 C4 H4 119.5 . . ?
C5 C4 H4 119.5 . . ?
C4 C5 C6 120.0(3) . . ?
C4 C5 H5 120.0 . . ?
C6 C5 H5 120.0 . . ?
C5 C6 C1 119.5(3) . . ?
C5 C6 H6 120.3 . . ?
C1 C6 H6 120.3 . . ?
C14 C9 C10 119.4(3) . . ?
C14 C9 P1 120.9(2) . . ?
C10 C9 P1 119.6(2) . . ?
C11 C10 C9 119.3(3) . . ?
C11 C10 N2 121.9(3) . . ?
C9 C10 N2 118.8(3) . . ?
C12 C11 C10 120.7(3) . . ?
C12 C11 H11 119.7 . . ?
C10 C11 H11 119.7 . . ?
C11 C12 C13 120.1(3) . . ?
C11 C12 H12 119.9 . . ?
C13 C12 H12 119.9 . . ?
C14 C13 C12 120.3(3) . . ?
C14 C13 H13 119.8 . . ?
C12 C13 H13 119.8 . . ?
C13 C14 C9 120.1(3) . . ?
C13 C14 H14 119.9 . . ?
C9 C14 H14 119.9 . . ?
C18 C17 P1 107.38(19) . . ?
C18 C17 H17A 110.2 . . ?
P1 C17 H17A 110.2 . . ?
C18 C17 H17B 110.2 . . ?
P1 C17 H17B 110.2 . . ?
H17A C17 H17B 108.5 . . ?
C17 C18 P2 111.37(19) . . ?
C17 C18 H18A 109.4 . . ?
P2 C18 H18A 109.4 . . ?
C17 C18 H18B 109.4 . . ?
P2 C18 H18B 109.4 . . ?
H18A C18 H18B 108.0 . . ?
C20A C19A C24A 120.0 . . ?
C20A C19A P2 122.2(2) . . ?
C24A C19A P2 117.3(2) . . ?
C21A C20A C19A 120.0 . . ?
C21A C20A N3A 120.5(4) . . ?
C19A C20A N3A 119.4(4) . . ?
C22A C21A C20A 120.0 . . ?
C22A C21A H21A 120.0 . . ?
C20A C21A H21A 120.0 . . ?
C21A C22A C23A 120.0 . . ?
C21A C22A H22A 120.0 . . ?
C23A C22A H22A 120.0 . . ?
C24A C23A C22A 120.0 . . ?
C24A C23A H23A 120.0 . . ?
C22A C23A H23A 120.0 . . ?
C23A C24A C19A 120.0 . . ?
C23A C24A H24A 120.0 . . ?
C19A C24A H24A 120.0 . . ?
C20A N3A C25A 109.6(6) . . ?
C20A N3A C26A 107.2(6) . . ?
C25A N3A C26A 113.3(6) . . ?
C28 C27 C32 119.8(3) . . ?
C28 C27 P2 120.3(2) . . ?
C32 C27 P2 119.4(2) . . ?
C27 C28 C29 119.1(3) . . ?
C27 C28 N4 118.1(3) . . ?
C29 C28 N4 122.8(3) . . ?
C30 C29 C28 120.2(3) . . ?
C30 C29 H29 119.9 . . ?
C28 C29 H29 119.9 . . ?
C31 C30 C29 120.7(3) . . ?
C31 C30 H30 119.6 . . ?
C29 C30 H30 119.6 . . ?
C30 C31 C32 120.2(4) . . ?
C30 C31 H31 119.9 . . ?
C32 C31 H31 119.9 . . ?
C31 C32 C27 119.9(3) . . ?
C31 C32 H32 120.0 . . ?
C27 C32 H32 120.0 . . ?
F1 C35 F3 107.3(4) . . ?
F1 C35 F2 108.4(4) . . ?
F3 C35 F2 106.1(3) . . ?
F1 C35 S1 111.0(3) . . ?
F3 C35 S1 110.8(4) . . ?
F2 C35 S1 112.9(3) . . ?
Cl2 C36 Cl3 113.7(3) . . ?
Cl2 C36 H36A 108.8 . . ?
Cl3 C36 H36A 108.8 . . ?
Cl2 C36 H36B 108.8 . . ?
Cl3 C36 H36B 108.8 . . ?
H36A C36 H36B 107.7 . . ?
C20B C19B C24B 120.0 . . ?
C19B C20B C21B 120.0 . . ?
C19B C20B N3B 120.5(5) . . ?
C21B C20B N3B 119.4(5) . . ?
C22B C21B C20B 120.0 . . ?
C22B C21B H21B 120.0 . . ?
C20B C21B H21B 120.0 . . ?
C21B C22B C23B 120.0 . . ?
C21B C22B H22B 120.0 . . ?
C23B C22B H22B 120.0 . . ?
C22B C23B C24B 120.0 . . ?
C22B C23B H23B 120.0 . . ?
C24B C23B H23B 120.0 . . ?
C23B C24B C19B 120.0 . . ?
C23B C24B H24B 120.0 . . ?
C19B C24B H24B 120.0 . . ?
C20B N3B C25B 117.1(9) . . ?
C20B N3B C26B 122.1(9) . . ?
C25B N3B C26B 105.9(9) . . ?
N3B C25B H25D 109.5 . . ?
N3B C25B H25E 109.5 . . ?
H25D C25B H25E 109.5 . . ?
N3B C25B H25F 109.5 . . ?
H25D C25B H25F 109.5 . . ?
H25E C25B H25F 109.5 . . ?
N3B C26B H26D 109.5 . . ?
N3B C26B H26E 109.5 . . ?
H26D C26B H26E 109.5 . . ?
N3B C26B H26F 109.5 . . ?
H26D C26B H26F 109.5 . . ?
H26E C26B H26F 109.5 . . ?

loop_
_geom_bond_atom_site_label_1
_geom_bond_atom_site_label_2
_geom_bond_distance
_geom_bond_site_symmetry_2
_geom_bond_publ_flag
Pd1 P1 2.1833(8) . ?
Pd1 N1 2.191(2) . ?
Pd1 P2 2.2457(8) . ?
Pd1 Cl1 2.3578(8) . ?
Cl2 C36 1.744(5) . ?
Cl3 C36 1.747(5) . ?
S1 O1 1.425(3) . ?
S1 O2 1.429(3) . ?
S1 O3 1.438(3) . ?
S1 C35 1.806(4) . ?
P1 C1 1.797(3) . ?
P1 C9 1.808(3) . ?
P1 C17 1.825(3) . ?
P2 C27 1.804(3) . ?
P2 C19A 1.839(3) . ?
P2 C18 1.850(3) . ?
F1 C35 1.309(5) . ?
F2 C35 1.329(5) . ?
F3 C35 1.326(6) . ?
N1 C2 1.472(4) . ?
N1 C7 1.481(4) . ?
N1 C8 1.501(4) . ?
N2 C10 1.437(4) . ?
N2 C15 1.466(4) . ?
N2 C16 1.470(4) . ?
N4 C28 1.435(4) . ?
N4 C33 1.460(5) . ?
N4 C34 1.470(4) . ?
C1 C6 1.396(4) . ?
C1 C2 1.397(4) . ?
C2 C3 1.398(4) . ?
C3 C4 1.377(5) . ?
C3 H3 0.9500 . ?
C4 C5 1.384(5) . ?
C4 H4 0.9500 . ?
C5 C6 1.385(4) . ?
C5 H5 0.9500 . ?
C6 H6 0.9500 . ?
C7 H7A 0.9800 . ?
C7 H7B 0.9800 . ?
C7 H7C 0.9800 . ?
C8 H8A 0.9800 . ?
C8 H8B 0.9800 . ?
C8 H8C 0.9800 . ?
C9 C14 1.396(4) . ?
C9 C10 1.401(4) . ?
C10 C11 1.388(4) . ?
C11 C12 1.374(5) . ?
C11 H11 0.9500 . ?
C12 C13 1.383(5) . ?
C12 H12 0.9500 . ?
C13 C14 1.376(4) . ?
C13 H13 0.9500 . ?
C14 H14 0.9500 . ?
C15 H15A 0.9800 . ?
C15 H15B 0.9800 . ?
C15 H15C 0.9800 . ?
C16 H16A 0.9800 . ?
C16 H16B 0.9800 . ?
C16 H16C 0.9800 . ?
C17 C18 1.534(4) . ?
C17 H17A 0.9900 . ?
C17 H17B 0.9900 . ?
C18 H18A 0.9900 . ?
C18 H18B 0.9900 . ?
C19A C20A 1.3900 . ?
C19A C24A 1.3900 . ?
C20A C21A 1.3900 . ?
C20A N3A 1.459(8) . ?
C21A C22A 1.3900 . ?
C21A H21A 0.9500 . ?
C22A C23A 1.3900 . ?
C22A H22A 0.9500 . ?
C23A C24A 1.3900 . ?
C23A H23A 0.9500 . ?
C24A H24A 0.9500 . ?
N3A C25A 1.463(10) . ?
N3A C26A 1.480(11) . ?
C25A H25A 0.9800 . ?
C25A H25B 0.9800 . ?
C25A H25C 0.9800 . ?
C26A H26A 0.9800 . ?
C26A H26B 0.9800 . ?
C26A H26C 0.9800 . ?
C27 C28 1.391(4) . ?
C27 C32 1.398(5) . ?
C28 C29 1.393(5) . ?
C29 C30 1.379(6) . ?
C29 H29 0.9500 . ?
C30 C31 1.365(6) . ?
C30 H30 0.9500 . ?
C31 C32 1.380(5) . ?
C31 H31 0.9500 . ?
C32 H32 0.9500 . ?
C33 H33A 0.9800 . ?
C33 H33B 0.9800 . ?
C33 H33C 0.9800 . ?
C34 H34A 0.9800 . ?
C34 H34B 0.9800 . ?
C34 H34C 0.9800 . ?
C36 H36A 0.9900 . ?
C36 H36B 0.9900 . ?
C19B C20B 1.3900 . ?
C19B C24B 1.3900 . ?
C20B C21B 1.3900 . ?
C20B N3B 1.424(10) . ?
C21B C22B 1.3900 . ?
C21B H21B 0.9500 . ?
C22B C23B 1.3900 . ?
C22B H22B 0.9500 . ?
C23B C24B 1.3900 . ?
C23B H23B 0.9500 . ?
C24B H24B 0.9500 . ?
N3B C25B 1.474(15) . ?
N3B C26B 1.528(16) . ?
C25B H25D 0.9800 . ?
C25B H25E 0.9800 . ?
C25B H25F 0.9800 . ?
C26B H26D 0.9800 . ?
C26B H26E 0.9800 . ?
C26B H26F 0.9800 . ?

loop_
_geom_torsion_atom_site_label_1
_geom_torsion_atom_site_label_2
_geom_torsion_atom_site_label_3
_geom_torsion_atom_site_label_4
_geom_torsion
_geom_torsion_site_symmetry_1
_geom_torsion_site_symmetry_2
_geom_torsion_site_symmetry_3
_geom_torsion_site_symmetry_4
_geom_torsion_publ_flag
N1 Pd1 P1 C1 -5.55(12) . . . . ?
P2 Pd1 P1 C1 161.17(10) . . . . ?
Cl1 Pd1 P1 C1 -114.7(8) . . . . ?
N1 Pd1 P1 C9 118.04(13) . . . . ?
P2 Pd1 P1 C9 -75.25(11) . . . . ?
Cl1 Pd1 P1 C9 8.9(8) . . . . ?
N1 Pd1 P1 C17 -123.41(11) . . . . ?
P2 Pd1 P1 C17 43.31(9) . . . . ?
Cl1 Pd1 P1 C17 127.4(8) . . . . ?
P1 Pd1 P2 C27 -150.45(11) . . . . ?
N1 Pd1 P2 C27 -99.6(3) . . . . ?
Cl1 Pd1 P2 C27 31.78(11) . . . . ?
P1 Pd1 P2 C19A 86.99(19) . . . . ?
N1 Pd1 P2 C19A 137.9(3) . . . . ?
Cl1 Pd1 P2 C19A -90.78(19) . . . . ?
P1 Pd1 P2 C18 -26.12(10) . . . . ?
N1 Pd1 P2 C18 24.8(3) . . . . ?
Cl1 Pd1 P2 C18 156.12(10) . . . . ?
P1 Pd1 N1 C2 4.39(17) . . . . ?
P2 Pd1 N1 C2 -46.2(3) . . . . ?
Cl1 Pd1 N1 C2 -177.72(17) . . . . ?
P1 Pd1 N1 C7 -119.6(2) . . . . ?
P2 Pd1 N1 C7 -170.19(19) . . . . ?
Cl1 Pd1 N1 C7 58.3(2) . . . . ?
P1 Pd1 N1 C8 123.2(2) . . . . ?
P2 Pd1 N1 C8 72.6(3) . . . . ?
Cl1 Pd1 N1 C8 -59.0(2) . . . . ?
C9 P1 C1 C6 54.4(3) . . . . ?
C17 P1 C1 C6 -64.9(3) . . . . ?
Pd1 P1 C1 C6 -176.0(2) . . . . ?
C9 P1 C1 C2 -122.5(2) . . . . ?
C17 P1 C1 C2 118.2(2) . . . . ?
Pd1 P1 C1 C2 7.0(2) . . . . ?
C6 C1 C2 C3 -0.6(4) . . . . ?
P1 C1 C2 C3 176.4(2) . . . . ?
C6 C1 C2 N1 178.7(3) . . . . ?
P1 C1 C2 N1 -4.3(4) . . . . ?
C7 N1 C2 C1 122.3(3) . . . . ?
C8 N1 C2 C1 -117.8(3) . . . . ?
Pd1 N1 C2 C1 -1.0(3) . . . . ?
C7 N1 C2 C3 -58.4(4) . . . . ?
C8 N1 C2 C3 61.5(3) . . . . ?
Pd1 N1 C2 C3 178.3(2) . . . . ?
C1 C2 C3 C4 0.6(4) . . . . ?
N1 C2 C3 C4 -178.7(3) . . . . ?
C2 C3 C4 C5 -0.3(5) . . . . ?
C3 C4 C5 C6 0.0(5) . . . . ?
C4 C5 C6 C1 0.1(5) . . . . ?
C2 C1 C6 C5 0.2(4) . . . . ?
P1 C1 C6 C5 -176.6(2) . . . . ?
C1 P1 C9 C14 -119.3(2) . . . . ?
C17 P1 C9 C14 3.6(3) . . . . ?
Pd1 P1 C9 C14 120.5(2) . . . . ?
C1 P1 C9 C10 64.9(3) . . . . ?
C17 P1 C9 C10 -172.2(2) . . . . ?
Pd1 P1 C9 C10 -55.3(3) . . . . ?
C14 C9 C10 C11 -1.6(4) . . . . ?
P1 C9 C10 C11 174.2(3) . . . . ?
C14 C9 C10 N2 177.7(3) . . . . ?
P1 C9 C10 N2 -6.4(4) . . . . ?
C15 N2 C10 C11 -45.5(4) . . . . ?
C16 N2 C10 C11 76.5(4) . . . . ?
C15 N2 C10 C9 135.2(3) . . . . ?
C16 N2 C10 C9 -102.8(3) . . . . ?
C9 C10 C11 C12 -0.9(5) . . . . ?
N2 C10 C11 C12 179.8(3) . . . . ?
C10 C11 C12 C13 2.0(6) . . . . ?
C11 C12 C13 C14 -0.5(6) . . . . ?
C12 C13 C14 C9 -2.0(5) . . . . ?
C10 C9 C14 C13 3.0(4) . . . . ?
P1 C9 C14 C13 -172.8(2) . . . . ?
C1 P1 C17 C18 -166.64(19) . . . . ?
C9 P1 C17 C18 71.9(2) . . . . ?
Pd1 P1 C17 C18 -55.5(2) . . . . ?
P1 C17 C18 P2 34.7(2) . . . . ?
C27 P2 C18 C17 123.1(2) . . . . ?
C19A P2 C18 C17 -120.3(2) . . . . ?
Pd1 P2 C18 C17 -0.8(2) . . . . ?
C27 P2 C19A C20A 76.3(3) . . . . ?
C18 P2 C19A C20A -43.5(3) . . . . ?
Pd1 P2 C19A C20A -159.0(2) . . . . ?
C27 P2 C19A C24A -112.0(3) . . . . ?
C18 P2 C19A C24A 128.1(2) . . . . ?
Pd1 P2 C19A C24A 12.7(3) . . . . ?
C24A C19A C20A C21A 0.0 . . . . ?
P2 C19A C20A C21A 171.5(4) . . . . ?
C24A C19A C20A N3A 177.4(5) . . . . ?
P2 C19A C20A N3A -11.1(5) . . . . ?
C19A C20A C21A C22A 0.0 . . . . ?
N3A C20A C21A C22A -177.4(5) . . . . ?
C20A C21A C22A C23A 0.0 . . . . ?
C21A C22A C23A C24A 0.0 . . . . ?
C22A C23A C24A C19A 0.0 . . . . ?
C20A C19A C24A C23A 0.0 . . . . ?
P2 C19A C24A C23A -171.9(4) . . . . ?
C21A C20A N3A C25A -52.2(6) . . . . ?
C19A C20A N3A C25A 130.4(5) . . . . ?
C21A C20A N3A C26A 71.1(6) . . . . ?
C19A C20A N3A C26A -106.3(5) . . . . ?
C19A P2 C27 C28 -165.6(3) . . . . ?
C18 P2 C27 C28 -51.9(3) . . . . ?
Pd1 P2 C27 C28 69.2(3) . . . . ?
C19A P2 C27 C32 22.4(3) . . . . ?
C18 P2 C27 C32 136.1(3) . . . . ?
Pd1 P2 C27 C32 -102.7(2) . . . . ?
C32 C27 C28 C29 -2.3(5) . . . . ?
P2 C27 C28 C29 -174.2(3) . . . . ?
C32 C27 C28 N4 175.7(3) . . . . ?
P2 C27 C28 N4 3.8(4) . . . . ?
C33 N4 C28 C27 120.6(3) . . . . ?
C34 N4 C28 C27 -114.9(3) . . . . ?
C33 N4 C28 C29 -61.4(4) . . . . ?
C34 N4 C28 C29 63.1(4) . . . . ?
C27 C28 C29 C30 1.7(5) . . . . ?
N4 C28 C29 C30 -176.3(3) . . . . ?
C28 C29 C30 C31 -0.7(6) . . . . ?
C29 C30 C31 C32 0.3(6) . . . . ?
C30 C31 C32 C27 -0.9(6) . . . . ?
C28 C27 C32 C31 2.0(5) . . . . ?
P2 C27 C32 C31 174.0(3) . . . . ?
O1 S1 C35 F1 -62.5(4) . . . . ?
O2 S1 C35 F1 178.7(4) . . . . ?
O3 S1 C35 F1 56.8(4) . . . . ?
O1 S1 C35 F3 178.4(3) . . . . ?
O2 S1 C35 F3 59.6(3) . . . . ?
O3 S1 C35 F3 -62.3(3) . . . . ?
O1 S1 C35 F2 59.5(4) . . . . ?
O2 S1 C35 F2 -59.3(4) . . . . ?
O3 S1 C35 F2 178.8(3) . . . . ?
C24B C19B C20B C21B 0.0 . . . . ?
C24B C19B C20B N3B -178.0(7) . . . . ?
C19B C20B C21B C22B 0.0 . . . . ?
N3B C20B C21B C22B 178.0(7) . . . . ?
C20B C21B C22B C23B 0.0 . . . . ?
C21B C22B C23B C24B 0.0 . . . . ?
C22B C23B C24B C19B 0.0 . . . . ?
C20B C19B C24B C23B 0.0 . . . . ?
C19B C20B N3B C25B 137.8(8) . . . . ?
C21B C20B N3B C25B -40.2(11) . . . . ?
C19B C20B N3B C26B -89.0(10) . . . . ?
C21B C20B N3B C26B 93.0(11) . . . . ?
